data_7233303
loop_
_publ_author_name
'Weekes, Rohan J.'
'Hawes, Chris S.'

_publ_section_title
;
 Synthesis, coordination chemistry and photophysical properties of
 naphtho-fused pyrazole ligands
;
_journal_issue 34
_journal_name_full CrystEngComm
_journal_page_first 5152
_journal_paper_doi 10.1039/C9CE01074B
_journal_volume 21
_journal_year 2019
_chemical_formula_moiety 'C16 H11 Cl2 N3 Zn'
_chemical_formula_sum 'C16 H11 Cl2 N3 Zn'
_chemical_formula_weight 381.55
_space_group_crystal_system monoclinic
_space_group_IT_number 14
_space_group_name_Hall '-P 2yn'
_space_group_name_H-M_alt 'P 1 21/n 1'
_symmetry_space_group_name_Hall '-P 2yn'
_symmetry_space_group_name_H-M 'P 1 21/n 1'
_atom_sites_solution_hydrogens geom
_atom_sites_solution_primary dual
_audit_creation_date 2019-06-20
_audit_creation_method
;
Olex2 1.2
(compiled 2018.05.29 svn.r3508 for OlexSys, GUI svn.r5506)
;
_audit_update_record
;
2019-07-06 deposited with the CCDC.    2019-08-01 downloaded from the CCDC.
;
_cell_angle_alpha 90
_cell_angle_beta 105.893(4)
_cell_angle_gamma 90
_cell_formula_units_Z 4
_cell_length_a 8.7934(11)
_cell_length_b 14.5059(17)
_cell_length_c 12.1149(14)
_cell_measurement_reflns_used 1937
_cell_measurement_temperature 150(2)
_cell_measurement_theta_max 26.18
_cell_measurement_theta_min 2.79
_cell_volume 1486.3(3)
_computing_cell_refinement 'SAINT V8.38A (2016)'
_computing_data_reduction 'SAINT V8.38A (2016)'
_computing_molecular_graphics 'Olex2 (Dolomanov et al., 2009)'
_computing_publication_material 'Olex2 (Dolomanov et al., 2009)'
_computing_structure_refinement 'ShelXL (Sheldrick, 2015)'
_computing_structure_solution 'ShelXT (Sheldrick, 2015)'
_diffrn_ambient_temperature 150.0
_diffrn_detector_area_resol_mean 8
_diffrn_measured_fraction_theta_full 0.999
_diffrn_measured_fraction_theta_max 0.992
_diffrn_measurement_device_type 'Bruker APEX-II CCD'
_diffrn_measurement_method '\w and \f scans'
_diffrn_radiation_monochromator graphite
_diffrn_radiation_type MoK\a
_diffrn_radiation_wavelength 0.71073
_diffrn_reflns_av_R_equivalents 0.0748
_diffrn_reflns_av_unetI/netI 0.0731
_diffrn_reflns_Laue_measured_fraction_full 0.999
_diffrn_reflns_Laue_measured_fraction_max 0.992
_diffrn_reflns_limit_h_max 10
_diffrn_reflns_limit_h_min -11
_diffrn_reflns_limit_k_max 18
_diffrn_reflns_limit_k_min -15
_diffrn_reflns_limit_l_max 15
_diffrn_reflns_limit_l_min -13
_diffrn_reflns_number 9706
_diffrn_reflns_point_group_measured_fraction_full 0.999
_diffrn_reflns_point_group_measured_fraction_max 0.992
_diffrn_reflns_theta_full 25.242
_diffrn_reflns_theta_max 26.471
_diffrn_reflns_theta_min 2.788
_diffrn_source 'sealed tube'
_diffrn_standards_number 0
_exptl_absorpt_coefficient_mu 2.009
_exptl_absorpt_correction_T_max 0.7454
_exptl_absorpt_correction_T_min 0.5924
_exptl_absorpt_correction_type multi-scan
_exptl_absorpt_process_details
'SADABS-2016/2 (Bruker,2016/2) was used for absorption correction. wR2(int) was 0.0748 before and 0.0594 after correction. The Ratio of minimum to maximum transmission is 0.7947. The \l/2 correction factor is 0.00150.'
_exptl_crystal_colour colourless
_exptl_crystal_colour_primary colourless
_exptl_crystal_density_diffrn 1.705
_exptl_crystal_description rod
_exptl_crystal_F_000 768
_exptl_crystal_size_max 0.2
_exptl_crystal_size_mid 0.04
_exptl_crystal_size_min 0.03
_refine_diff_density_max 0.775
_refine_diff_density_min -0.495
_refine_diff_density_rms 0.116
_refine_ls_extinction_method none
_refine_ls_goodness_of_fit_ref 1.032
_refine_ls_hydrogen_treatment constr
_refine_ls_matrix_type full
_refine_ls_number_parameters 199
_refine_ls_number_reflns 3043
_refine_ls_number_restraints 0
_refine_ls_restrained_S_all 1.032
_refine_ls_R_factor_all 0.0800
_refine_ls_R_factor_gt 0.0476
_refine_ls_shift/su_max 0.001
_refine_ls_shift/su_mean 0.000
_refine_ls_structure_factor_coef Fsqd
_refine_ls_weighting_details 'w=1/[\s^2^(Fo^2^)+(0.0563P)^2^] where P=(Fo^2^+2Fc^2^)/3'
_refine_ls_weighting_scheme calc
_refine_ls_wR_factor_gt 0.1018
_refine_ls_wR_factor_ref 0.1149
_reflns_Friedel_coverage 0.000
_reflns_number_gt 2185
_reflns_number_total 3043
_reflns_threshold_expression 'I > 2\s(I)'
_cod_data_source_file c9ce01074b2.cif
_cod_data_source_block 4
_cod_depositor_comments 'Adding full bibliography for 7233301--7233306.cif.'
_cod_database_code 7233303
_shelx_shelxl_version_number 2017/1
_shelx_space_group_comment
;
The symmetry employed for this shelxl refinement is uniquely defined
by the following loop, which should always be used as a source of
symmetry information in preference to the above space-group names.
They are only intended as comments.
;
_shelx_estimated_absorpt_t_max 0.942
_shelx_estimated_absorpt_t_min 0.689
_olex2_refinement_description
;
1. Fixed Uiso
 At 1.2 times of:
  All C(H) groups
2.a Aromatic/amide H refined with riding coordinates:
 C1(H1), C2(H2), C3(H3), C4(H4), C6(H6), C8(H8), C9(H9), C11(H11), C12(H12),
 C13(H13), C14(H14)
;
_olex2_submission_special_instructions 'No special instructions were received'

loop_
_space_group_symop_operation_xyz
'x, y, z'
'-x+1/2, y+1/2, -z+1/2'
'-x, -y, -z'
'x-1/2, -y-1/2, z-1/2'

loop_
_atom_site_label
_atom_site_type_symbol
_atom_site_fract_x
_atom_site_fract_y
_atom_site_fract_z
_atom_site_U_iso_or_equiv
_atom_site_adp_type
_atom_site_occupancy
_atom_site_site_symmetry_order
_atom_site_calc_flag
_atom_site_refinement_flags_posn
Zn1 Zn 0.61763(6) 0.70711(3) 0.50109(4) 0.01603(16) Uani 1 1 d .
Cl1 Cl 0.39528(13) 0.75138(7) 0.37772(10) 0.0231(3) Uani 1 1 d .
Cl2 Cl 0.80881(13) 0.81020(7) 0.54368(9) 0.0223(3) Uani 1 1 d .
N3 N 0.5856(4) 0.6439(2) 0.6458(3) 0.0167(8) Uani 1 1 d .
N2 N 0.7043(4) 0.5232(2) 0.5774(3) 0.0164(8) Uani 1 1 d .
N1 N 0.6922(4) 0.5748(2) 0.4789(3) 0.0156(8) Uani 1 1 d .
C1 C 0.5190(5) 0.6803(3) 0.7237(4) 0.0245(10) Uani 1 1 d .
H1 H 0.481220 0.741913 0.713256 0.029 Uiso 1 1 calc R
C2 C 0.5035(6) 0.6322(4) 0.8172(4) 0.0269(11) Uani 1 1 d .
H2 H 0.454632 0.659848 0.869820 0.032 Uiso 1 1 calc R
C3 C 0.5600(6) 0.5430(4) 0.8340(4) 0.0269(11) Uani 1 1 d .
H3 H 0.550987 0.508742 0.898738 0.032 Uiso 1 1 calc R
C4 C 0.6297(6) 0.5038(3) 0.7559(4) 0.0232(10) Uani 1 1 d .
H4 H 0.670103 0.442724 0.765524 0.028 Uiso 1 1 calc R
C5 C 0.6382(5) 0.5572(3) 0.6634(4) 0.0183(9) Uani 1 1 d .
C6 C 0.7835(5) 0.4430(3) 0.5772(4) 0.0185(9) Uani 1 1 d .
H6 H 0.805429 0.397305 0.635594 0.022 Uiso 1 1 calc R
C7 C 0.8260(5) 0.4405(3) 0.4758(4) 0.0175(9) Uani 1 1 d .
C8 C 0.9111(5) 0.3753(3) 0.4268(4) 0.0209(10) Uani 1 1 d .
H8 H 0.950503 0.319891 0.466173 0.025 Uiso 1 1 calc R
C9 C 0.9339(5) 0.3941(3) 0.3242(4) 0.0230(10) Uani 1 1 d .
H9 H 0.991093 0.351420 0.291537 0.028 Uiso 1 1 calc R
C10 C 0.8741(5) 0.4777(3) 0.2615(4) 0.0200(10) Uani 1 1 d .
C11 C 0.9003(6) 0.4946(3) 0.1539(4) 0.0262(11) Uani 1 1 d .
H11 H 0.958754 0.451233 0.123194 0.031 Uiso 1 1 calc R
C12 C 0.8433(6) 0.5725(3) 0.0925(4) 0.0250(11) Uani 1 1 d .
H12 H 0.864011 0.583278 0.020656 0.030 Uiso 1 1 calc R
C13 C 0.7542(6) 0.6363(3) 0.1358(4) 0.0272(11) Uani 1 1 d .
H13 H 0.710983 0.688886 0.091529 0.033 Uiso 1 1 calc R
C14 C 0.7288(5) 0.6232(3) 0.2422(4) 0.0196(9) Uani 1 1 d .
H14 H 0.670863 0.667616 0.271807 0.023 Uiso 1 1 calc R
C15 C 0.7883(5) 0.5448(3) 0.3063(4) 0.0163(9) Uani 1 1 d .
C16 C 0.7664(5) 0.5234(3) 0.4174(4) 0.0157(9) Uani 1 1 d .

loop_
_atom_site_aniso_label
_atom_site_aniso_U_11
_atom_site_aniso_U_22
_atom_site_aniso_U_33
_atom_site_aniso_U_23
_atom_site_aniso_U_13
_atom_site_aniso_U_12
Zn1 0.0179(3) 0.0139(3) 0.0163(2) 0.0009(2) 0.0047(2) 0.0015(2)
Cl1 0.0208(6) 0.0212(5) 0.0242(5) 0.0067(5) 0.0009(5) 0.0008(4)
Cl2 0.0236(6) 0.0164(5) 0.0261(6) -0.0015(4) 0.0058(5) -0.0035(4)
N3 0.0165(19) 0.0181(18) 0.0161(18) 0.0022(15) 0.0057(16) 0.0015(15)
N2 0.0155(19) 0.0128(17) 0.0192(18) 0.0034(15) 0.0021(16) -0.0013(14)
N1 0.0165(19) 0.0130(17) 0.0172(18) 0.0020(14) 0.0044(16) -0.0018(14)
C1 0.020(2) 0.029(3) 0.024(2) -0.004(2) 0.005(2) -0.0005(19)
C2 0.027(3) 0.037(3) 0.017(2) -0.005(2) 0.007(2) -0.006(2)
C3 0.026(3) 0.036(3) 0.019(2) 0.001(2) 0.006(2) -0.010(2)
C4 0.025(3) 0.021(2) 0.022(2) 0.0034(19) 0.003(2) -0.0047(19)
C5 0.015(2) 0.022(2) 0.017(2) -0.0011(18) 0.0018(18) -0.0037(17)
C6 0.017(2) 0.012(2) 0.023(2) 0.0027(18) 0.0003(19) 0.0000(17)
C7 0.013(2) 0.013(2) 0.024(2) -0.0003(18) 0.0013(18) -0.0024(16)
C8 0.018(2) 0.009(2) 0.033(3) -0.0018(19) 0.002(2) 0.0023(17)
C9 0.019(2) 0.018(2) 0.031(3) -0.011(2) 0.004(2) 0.0006(18)
C10 0.015(2) 0.017(2) 0.028(2) -0.0102(19) 0.004(2) -0.0033(17)
C11 0.024(3) 0.028(3) 0.026(3) -0.012(2) 0.007(2) -0.002(2)
C12 0.029(3) 0.029(3) 0.020(2) -0.005(2) 0.012(2) -0.005(2)
C13 0.031(3) 0.023(2) 0.024(2) 0.001(2) 0.002(2) 0.002(2)
C14 0.022(2) 0.020(2) 0.016(2) -0.0046(18) 0.0042(19) -0.0004(18)
C15 0.010(2) 0.018(2) 0.018(2) -0.0059(17) -0.0001(18) -0.0012(17)
C16 0.013(2) 0.013(2) 0.019(2) -0.0024(17) 0.0010(18) -0.0014(16)

loop_
_atom_type_symbol
_atom_type_description
_atom_type_scat_dispersion_real
_atom_type_scat_dispersion_imag
_atom_type_scat_source
C C 0.0033 0.0016 'International Tables Vol C Tables 4.2.6.8 and 6.1.1.4'
H H 0.0000 0.0000 'International Tables Vol C Tables 4.2.6.8 and 6.1.1.4'
Cl Cl 0.1484 0.1585 'International Tables Vol C Tables 4.2.6.8 and 6.1.1.4'
N N 0.0061 0.0033 'International Tables Vol C Tables 4.2.6.8 and 6.1.1.4'
Zn Zn 0.2839 1.4301 'International Tables Vol C Tables 4.2.6.8 and 6.1.1.4'

loop_
_geom_angle_atom_site_label_1
_geom_angle_atom_site_label_2
_geom_angle_atom_site_label_3
_geom_angle
Cl2 Zn1 Cl1 116.03(5)
N3 Zn1 Cl1 113.75(11)
N3 Zn1 Cl2 112.06(11)
N3 Zn1 N1 79.64(13)
N1 Zn1 Cl1 115.82(11)
N1 Zn1 Cl2 114.28(10)
C1 N3 Zn1 127.4(3)
C5 N3 Zn1 115.6(3)
C5 N3 C1 117.1(4)
N1 N2 C5 119.7(3)
C6 N2 N1 112.3(3)
C6 N2 C5 128.0(4)
N2 N1 Zn1 109.9(2)
C16 N1 Zn1 143.8(3)
C16 N1 N2 104.0(3)
N3 C1 H1 118.6
N3 C1 C2 122.7(5)
C2 C1 H1 118.6
C1 C2 H2 120.5
C1 C2 C3 119.1(4)
C3 C2 H2 120.5
C2 C3 H3 120.2
C4 C3 C2 119.6(4)
C4 C3 H3 120.2
C3 C4 H4 121.4
C3 C4 C5 117.2(4)
C5 C4 H4 121.4
N3 C5 N2 113.9(4)
N3 C5 C4 124.3(4)
C4 C5 N2 121.8(4)
N2 C6 H6 126.6
N2 C6 C7 106.8(4)
C7 C6 H6 126.6
C6 C7 C8 133.3(4)
C6 C7 C16 105.6(4)
C16 C7 C8 121.1(4)
C7 C8 H8 120.8
C9 C8 C7 118.5(4)
C9 C8 H8 120.8
C8 C9 H9 119.0
C8 C9 C10 122.1(4)
C10 C9 H9 119.0
C11 C10 C9 120.2(4)
C11 C10 C15 118.1(4)
C15 C10 C9 121.6(4)
C10 C11 H11 119.4
C12 C11 C10 121.2(4)
C12 C11 H11 119.4
C11 C12 H12 120.0
C11 C12 C13 120.0(4)
C13 C12 H12 120.0
C12 C13 H13 119.7
C14 C13 C12 120.5(4)
C14 C13 H13 119.7
C13 C14 H14 120.0
C13 C14 C15 120.0(4)
C15 C14 H14 120.0
C10 C15 C16 115.3(4)
C14 C15 C10 120.1(4)
C14 C15 C16 124.6(4)
N1 C16 C7 111.3(4)
N1 C16 C15 127.3(4)
C7 C16 C15 121.4(4)

loop_
_geom_bond_atom_site_label_1
_geom_bond_atom_site_label_2
_geom_bond_distance
Zn1 Cl1 2.2065(12)
Zn1 Cl2 2.2031(12)
Zn1 N3 2.065(3)
Zn1 N1 2.069(3)
N3 C1 1.347(5)
N3 C5 1.336(6)
N2 N1 1.388(5)
N2 C5 1.414(5)
N2 C6 1.356(5)
N1 C16 1.342(5)
C1 H1 0.9500
C1 C2 1.368(6)
C2 H2 0.9500
C2 C3 1.382(7)
C3 H3 0.9500
C3 C4 1.382(6)
C4 H4 0.9500
C4 C5 1.382(6)
C6 H6 0.9500
C6 C7 1.379(6)
C7 C8 1.432(6)
C7 C16 1.420(6)
C8 H8 0.9500
C8 C9 1.340(6)
C9 H9 0.9500
C9 C10 1.450(6)
C10 C11 1.407(6)
C10 C15 1.427(6)
C11 H11 0.9500
C11 C12 1.369(7)
C12 H12 0.9500
C12 C13 1.404(7)
C13 H13 0.9500
C13 C14 1.380(6)
C14 H14 0.9500
C14 C15 1.396(6)
C15 C16 1.444(6)
